data_7009863
loop_
_publ_author_name
'Turner, Scott S.'
'Le Pevelen, Delphine'
'Day, Peter'
'Prout, Keith'

_publ_section_title
;
 TTF based charge transfer salts of [Cr(NCS)4(phen)]&#x2212;: bulk
 magnetic order and crystal structures of the TTF, TMTTF
 (tetramethyltetrathiafulvalene) and TMTSF
 (tetramethyltetraselenafulvalene) derivatives&#x200A;&#x2020;
;
_journal_issue 16
_journal_name_full 'Journal of the Chemical Society, Dalton Transactions'
_journal_page_first 2739
_journal_paper_doi 10.1039/b004140h
_journal_year 2000
_chemical_compound_source 'see text'
_chemical_formula_moiety 'C16 H8 Cr N6 S4, C10 H12 S4, C H2 Cl2'
_chemical_formula_sum 'C27 H22 Cl2 Cr N6 S8'
_chemical_formula_weight 809.90
_chemical_melting_point ?
_chemical_name_systematic
;
 ?
;
_space_group_IT_number 2
_symmetry_cell_setting triclinic
_symmetry_space_group_name_Hall '-P 1'
_symmetry_space_group_name_H-M 'P -1'
_cell_angle_alpha 71.756(4)
_cell_angle_beta 80.504(3)
_cell_angle_gamma 80.119(4)
_cell_formula_units_Z 2
_cell_length_a 8.8580(6)
_cell_length_b 12.9050(5)
_cell_length_c 16.3410(11)
_cell_measurement_temperature 250
_cell_volume 1735.36(18)
_computing_cell_refinement 'Stoe IPDS software (Stoe, 1996)'
_computing_data_collection 'Stoe IPDS software (Stoe, 1996)'
_computing_data_reduction 'XRED (Stoe, 1.08, 1996)'
_computing_publication_material 'PLATON (Spek, 1990)'
_computing_structure_refinement 'SHELXL-97 (Sheldrick, 1997)'
_computing_structure_solution 'SIR92 (Giacovazzo et al, 1992)'
_diffrn_ambient_temperature 250
_diffrn_radiation_monochromator graphite
_diffrn_radiation_type 'Mo K\a'
_diffrn_radiation_wavelength 0.71073
_diffrn_reflns_av_R_equivalents 0.0400
_diffrn_reflns_limit_h_max 11
_diffrn_reflns_limit_h_min 0
_diffrn_reflns_limit_k_max 15
_diffrn_reflns_limit_k_min -14
_diffrn_reflns_limit_l_max 20
_diffrn_reflns_limit_l_min -19
_diffrn_reflns_number 9901
_diffrn_reflns_reduction_process
;
 ?
;
_diffrn_reflns_theta_max 26.57
_diffrn_reflns_theta_min 0.00
_diffrn_standards_decay_% 0.00
_diffrn_standards_interval_count 0
_diffrn_standards_interval_time 0
_diffrn_standards_number 0
_exptl_absorpt_coefficient_mu 1.00
_exptl_absorpt_correction_T_max 0.910
_exptl_absorpt_correction_T_min 0.750
_exptl_crystal_colour black
_exptl_crystal_density_diffrn 1.550
_exptl_crystal_density_method 'Not Measured'
_exptl_crystal_description block
_exptl_crystal_F_000 824
_exptl_crystal_size_max 0.480
_exptl_crystal_size_mid 0.290
_exptl_crystal_size_min 0.100
_refine_diff_density_max 0.600
_refine_diff_density_min -0.620
_refine_ls_abs_structure_details none
_refine_ls_abs_structure_Flack none
_refine_ls_extinction_method none
_refine_ls_goodness_of_fit_ref 1.084
_refine_ls_hydrogen_treatment 'H-atom refinement: see text '
_refine_ls_matrix_type full
_refine_ls_number_parameters 397
_refine_ls_number_reflns 3882
_refine_ls_number_restraints 0
_refine_ls_R_factor_gt 0.0441
_refine_ls_shift/su_max 0.000
_refine_ls_structure_factor_coef F
_refine_ls_weighting_scheme calc
_refine_ls_wR_factor_ref 0.0399
_reflns_number_gt 3882
_reflns_number_total 6607
_reflns_threshold_expression >5.00(i)
_cod_data_source_file b004140h.txt
_cod_data_source_block TMTTF[Cr(NCS)4phen]solv_II
_cod_depositor_comments
;
The following automatic conversions were performed:
'_symmetry_cell_setting' value 'Triclinic' changed to 'triclinic'
according to '/home/adriana/struct/CIF-dictionaries/cif_core.dic'
dictionary named 'cif_core.dic' version 2.4.1 from
2010-06-29.

'_refine_ls_weighting_scheme' value 'calc ' changed to 'calc'
according to '/home/adriana/struct/CIF-dictionaries/cif_core.dic'
dictionary named 'cif_core.dic' version 2.4.1 from 2010-06-29.

Automatic conversion script
Id: cif_fix_enum 1555 2011-01-17 13:19:09Z saulius 

The following automatic conversions were performed:

'_chemical_melting_point' value 'not measured' was changed to '?' -
the value is undefined or not given.

Automatic conversion script
Id: cif_fix_values 1569 2011-02-09 13:29:24Z adriana 
;
_cod_database_code 7009863

loop_
_symmetry_equiv_pos_as_xyz
x,y,z
-x,-y,-z

loop_
_atom_site_aniso_label
_atom_site_aniso_U_11
_atom_site_aniso_U_22
_atom_site_aniso_U_33
_atom_site_aniso_U_23
_atom_site_aniso_U_13
_atom_site_aniso_U_12
Cr1 0.0262(3) 0.0320(4) 0.0300(3) -0.0083(3) -0.0036(3) -0.0024(2)
S1 0.0332(6) 0.0588(8) 0.0467(6) -0.0167(5) -0.0109(5) 0.0064(5)
S4 0.0593(7) 0.0348(7) 0.0709(8) -0.0064(5) -0.0208(6) -0.0090(5)
S2 0.0628(8) 0.1130(13) 0.0444(7) -0.0447(8) -0.0003(6) -0.0170(8)
S3 0.0622(7) 0.0321(7) 0.0517(7) -0.0043(5) -0.0115(6) -0.0073(5)
N4 0.033(2) 0.048(2) 0.052(2) -0.0094(17) -0.0079(17) -0.0014(16)
N6 0.0365(18) 0.039(2) 0.0403(19) -0.0058(16) -0.0033(15) -0.0101(16)
N3 0.057(2) 0.049(3) 0.040(2) -0.0164(18) 0.0049(18) -0.0123(18)
N5 0.0393(19) 0.035(2) 0.0382(19) -0.0097(16) -0.0048(15) -0.0026(15)
N2 0.0326(18) 0.037(2) 0.0401(19) -0.0115(15) 0.0008(15) -0.0052(14)
N1 0.0297(18) 0.035(2) 0.051(2) -0.0007(16) -0.0132(16) -0.0079(14)
C1 0.036(2) 0.035(2) 0.029(2) -0.0110(16) -0.0002(17) -0.0069(18)
C4 0.027(2) 0.044(3) 0.033(2) -0.0104(18) -0.0076(16) 0.0029(18)
C2 0.038(2) 0.059(3) 0.032(2) -0.007(2) -0.0027(18) -0.012(2)
C3 0.034(2) 0.037(3) 0.032(2) -0.0168(18) -0.0104(17) 0.0084(18)
C14 0.056(3) 0.058(3) 0.042(2) -0.021(2) -0.007(2) -0.013(2)
C13 0.083(4) 0.060(4) 0.053(3) -0.027(3) -0.008(3) -0.014(3)
C12 0.064(3) 0.061(4) 0.058(3) -0.029(3) -0.001(3) -0.014(3)
C11 0.043(3) 0.037(3) 0.075(3) -0.013(2) 0.015(2) -0.002(2)
C15 0.042(2) 0.028(2) 0.051(3) -0.0109(19) 0.004(2) -0.0093(18)
C16 0.028(2) 0.025(3) 0.072(3) 0.000(2) 0.005(2) -0.0013(17)
C5 0.059(3) 0.047(3) 0.065(3) 0.008(2) -0.036(3) -0.020(2)
C6 0.068(4) 0.063(4) 0.087(4) 0.012(3) -0.052(3) -0.033(3)
C7 0.053(3) 0.050(4) 0.096(5) -0.006(3) -0.018(3) -0.001(3)
C8 0.040(3) 0.037(3) 0.095(4) 0.000(3) -0.020(3) -0.007(2)
C9 0.037(3) 0.040(3) 0.106(4) -0.018(3) 0.011(3) 0.011(2)
C10 0.050(3) 0.053(4) 0.095(4) -0.022(3) 0.002(3) 0.001(2)
S6 0.0513(6) 0.0369(6) 0.0405(6) -0.0035(5) -0.0189(5) -0.0069(5)
S5 0.0404(6) 0.0473(7) 0.0418(6) -0.0158(5) -0.0132(5) -0.0042(5)
S7 0.0465(6) 0.0489(7) 0.0452(6) -0.0170(5) -0.0083(5) -0.0147(5)
S8 0.0659(7) 0.0396(7) 0.0353(6) -0.0066(5) -0.0153(5) -0.0109(5)
C22 0.041(2) 0.038(3) 0.045(2) -0.0089(19) -0.0068(19) -0.0135(19)
C21 0.041(2) 0.044(3) 0.037(2) -0.0117(19) -0.0029(18) -0.0116(19)
C20 0.045(2) 0.035(3) 0.033(2) -0.0039(17) -0.0093(18) -0.0112(19)
C19 0.052(3) 0.034(3) 0.037(2) -0.0048(18) -0.0094(19) -0.0154(19)
C18 0.057(3) 0.042(3) 0.041(2) -0.0110(19) -0.001(2) -0.023(2)
C17 0.064(3) 0.044(3) 0.033(2) -0.0077(19) -0.001(2) -0.025(2)
C23 0.093(4) 0.057(3) 0.043(3) -0.015(2) -0.011(3) -0.023(3)
C24 0.065(3) 0.062(4) 0.060(3) -0.024(3) 0.007(3) -0.016(3)
C25 0.050(3) 0.073(4) 0.039(2) -0.026(2) -0.005(2) -0.015(2)
C26 0.057(3) 0.057(4) 0.062(3) -0.018(2) -0.010(2) 0.006(2)
Cl2 0.0610(10) 0.166(2) 0.1052(13) -0.0549(13) 0.0012(9) 0.0087(11)
Cl1 0.0943(12) 0.0804(12) 0.0790(10) -0.0169(8) -0.0027(9) 0.0010(9)
C27 0.067(4) 0.067(4) 0.072(4) -0.008(3) 0.007(3) 0.022(3)

loop_
_atom_site_label
_atom_site_type_symbol
_atom_site_thermal_displace_type
_atom_site_fract_x
_atom_site_fract_y
_atom_site_fract_z
_atom_site_occupancy
_atom_site_U_iso_or_equiv
Cr1 Cr Uani 0.79131(7) -0.02362(5) 0.25193(4) 1.000 0.0297(2)
S1 S Uani 1.29354(12) -0.18130(10) 0.32171(7) 1.000 0.0467(4)
S4 S Uani 0.92097(15) 0.33970(10) 0.13742(9) 1.000 0.0552(4)
S2 S Uani 0.92575(16) -0.16759(14) 0.01413(8) 1.000 0.0683(6)
S3 S Uani 0.61516(14) -0.36405(9) 0.42140(8) 1.000 0.0498(4)
N4 N Uani 1.0018(4) -0.0758(3) 0.2853(2) 1.000 0.0457(12)
N6 N Uani 0.8456(4) 0.1273(3) 0.1919(2) 1.000 0.0395(11)
N3 N Uani 0.8373(4) -0.0694(3) 0.1458(2) 1.000 0.0485(14)
N5 N Uani 0.7228(4) -0.1680(3) 0.3202(2) 1.000 0.0380(11)
N2 N Uani 0.7179(4) 0.0328(3) 0.3594(2) 1.000 0.0370(11)
N1 N Uani 0.5648(4) 0.0371(3) 0.2312(2) 1.000 0.0399(11)
C1 C Uani 1.1230(4) -0.1200(3) 0.3006(2) 1.000 0.0331(12)
C4 C Uani 0.8757(4) 0.2163(4) 0.1694(2) 1.000 0.0353(14)
C2 C Uani 0.8743(5) -0.1087(4) 0.0901(3) 1.000 0.0439(14)
C3 C Uani 0.6797(4) -0.2507(3) 0.3617(2) 1.000 0.0336(14)
C14 C Uani 0.7983(5) 0.0289(4) 0.4224(3) 1.000 0.0497(16)
C13 C Uani 0.7401(7) 0.0770(5) 0.4880(3) 1.000 0.062(2)
C12 C Uani 0.5973(6) 0.1300(4) 0.4888(3) 1.000 0.0583(19)
C11 C Uani 0.5052(5) 0.1387(4) 0.4243(3) 1.000 0.0555(17)
C15 C Uani 0.5736(5) 0.0861(3) 0.3592(3) 1.000 0.0410(14)
C16 C Uani 0.4899(5) 0.0875(3) 0.2921(3) 1.000 0.0466(16)
C5 C Uani 0.4915(6) 0.0342(4) 0.1678(3) 1.000 0.0577(17)
C6 C Uani 0.3331(7) 0.0877(5) 0.1622(4) 1.000 0.072(2)
C7 C Uani 0.2643(6) 0.1399(5) 0.2233(4) 1.000 0.070(2)
C8 C Uani 0.3377(5) 0.1414(4) 0.2888(4) 1.000 0.0602(19)
C9 C Uani 0.2730(5) 0.1945(4) 0.3570(4) 1.000 0.0661(19)
C10 C Uani 0.3543(6) 0.1908(5) 0.4196(4) 1.000 0.068(2)
S6 S Uani 0.57827(13) 0.29419(9) 0.04184(7) 1.000 0.0430(3)
S5 S Uani 0.31145(12) 0.40547(9) -0.04541(7) 1.000 0.0417(4)
S7 S Uani 0.19434(13) 0.52730(10) 0.10440(7) 1.000 0.0447(4)
S8 S Uani 0.45913(14) 0.41320(10) 0.19278(7) 1.000 0.0463(4)
C22 C Uani 0.5563(5) 0.2587(4) -0.0497(3) 1.000 0.0409(14)
C21 C Uani 0.4339(5) 0.3127(4) -0.0911(3) 1.000 0.0401(14)
C20 C Uani 0.4127(5) 0.3856(3) 0.0402(3) 1.000 0.0378(14)
C19 C Uani 0.3602(5) 0.4366(3) 0.1048(3) 1.000 0.0406(16)
C18 C Uani 0.2023(5) 0.5471(4) 0.2044(3) 1.000 0.0454(16)
C17 C Uani 0.3246(6) 0.4935(4) 0.2450(3) 1.000 0.0462(16)
C23 C Uani 0.3568(7) 0.4957(4) 0.3321(3) 1.000 0.0622(19)
C24 C Uani 0.0693(6) 0.6187(5) 0.2368(3) 1.000 0.0616(19)
C25 C Uani 0.3917(5) 0.3030(4) -0.1735(3) 1.000 0.0509(18)
C26 C Uani 0.6768(6) 0.1742(4) -0.0745(3) 1.000 0.0598(19)
Cl2 Cl Uani 1.0091(2) -0.6580(2) 0.50442(13) 1.000 0.1114(9)
Cl1 Cl Uani 0.8484(2) -0.64466(14) 0.35832(11) 1.000 0.0885(7)
C27 C Uani 0.8323(7) -0.6305(5) 0.4631(4) 1.000 0.077(2)
H141 H Uiso 0.90830 -0.01100 0.42140 1.000 0.0630
H131 H Uiso 0.80500 0.07070 0.53590 1.000 0.0772
H121 H Uiso 0.55480 0.16620 0.53600 1.000 0.0696
H51 H Uiso 0.54610 -0.00700 0.12330 1.000 0.0674
H61 H Uiso 0.27580 0.08730 0.11300 1.000 0.0823
H71 H Uiso 0.15350 0.17680 0.21850 1.000 0.0762
H91 H Uiso 0.16370 0.23410 0.35550 1.000 0.0643
H101 H Uiso 0.30270 0.22840 0.46580 1.000 0.0780
H231 H Uiso 0.45610 0.44880 0.34790 1.000 0.0747
H232 H Uiso 0.36470 0.57340 0.33040 1.000 0.0747
H233 H Uiso 0.27080 0.46770 0.37790 1.000 0.0747
H241 H Uiso 0.08500 0.62550 0.29430 1.000 0.0735
H242 H Uiso 0.05920 0.69520 0.19420 1.000 0.0735
H243 H Uiso -0.02980 0.58750 0.24350 1.000 0.0735
H251 H Uiso 0.29370 0.35410 -0.18950 1.000 0.0619
H252 H Uiso 0.47550 0.32330 -0.22220 1.000 0.0619
H253 H Uiso 0.37240 0.22580 -0.16520 1.000 0.0619
H261 H Uiso 0.65400 0.15910 -0.12780 1.000 0.0689
H262 H Uiso 0.78180 0.19930 -0.08700 1.000 0.0689
H263 H Uiso 0.68060 0.10250 -0.02600 1.000 0.0689
H271 H Uiso 0.75890 -0.68180 0.50390 1.000 0.0817
H272 H Uiso 0.78360 -0.55240 0.46190 1.000 0.0817

loop_
_atom_type_symbol
_atom_type_description
_atom_type_scat_dispersion_real
_atom_type_scat_dispersion_imag
_atom_type_scat_source
S S 0.1246 0.1234 'International Tables Vol C Tables 4.2.6.8 and 6.1.1.4'
N N 0.0061 0.0033 'International Tables Vol C Tables 4.2.6.8 and 6.1.1.4'
Cr Cr 0.3209 0.6236 'International Tables Vol C Tables 4.2.6.8 and 6.1.1.4'
Cl Cl 0.1484 0.1585 'International Tables Vol C Tables 4.2.6.8 and 6.1.1.4'
H H 0.0000 0.0000 'International Tables Vol C Tables 4.2.6.8 and 6.1.1.4'
C C 0.0033 0.0016 'International Tables Vol C Tables 4.2.6.8 and 6.1.1.4'

loop_
_geom_angle_atom_site_label_1
_geom_angle_atom_site_label_2
_geom_angle_atom_site_label_3
_geom_angle
_geom_angle_site_symmetry_1
_geom_angle_site_symmetry_2
_geom_angle_site_symmetry_3
_geom_angle_publ_flag
N4 Cr1 N6 91.48(15) . . . yes
N4 Cr1 N3 93.79(15) . . . yes
N4 Cr1 N5 90.86(15) . . . yes
N4 Cr1 N2 92.82(14) . . . yes
N4 Cr1 N1 172.73(14) . . . yes
N6 Cr1 N3 93.61(15) . . . yes
N6 Cr1 N5 174.31(15) . . . yes
N6 Cr1 N2 85.59(14) . . . yes
N6 Cr1 N1 88.07(15) . . . yes
N3 Cr1 N5 91.41(15) . . . yes
N3 Cr1 N2 173.36(15) . . . yes
N3 Cr1 N1 93.48(14) . . . yes
N5 Cr1 N2 89.11(14) . . . yes
N5 Cr1 N1 88.95(15) . . . yes
N2 Cr1 N1 79.91(14) . . . yes
C22 S6 C20 96.2(2) . . . yes
C21 S5 C20 96.2(2) . . . yes
C19 S7 C18 96.5(2) . . . yes
C19 S8 C17 96.0(2) . . . yes
Cr1 N4 C1 169.4(4) . . . yes
Cr1 N6 C4 169.8(3) . . . yes
Cr1 N3 C2 171.0(4) . . . yes
Cr1 N5 C3 177.9(3) . . . yes
C14 N2 C15 118.4(4) . . . yes
Cr1 N2 C14 128.2(3) . . . yes
Cr1 N2 C15 113.2(3) . . . yes
Cr1 N1 C5 127.9(3) . . . yes
C16 N1 C5 119.9(4) . . . yes
Cr1 N1 C16 112.2(3) . . . yes
S1 C1 N4 179.6(4) . . . yes
S4 C4 N6 178.9(4) . . . yes
S2 C2 N3 178.2(5) . . . yes
S3 C3 N5 178.1(4) . . . yes
N2 C14 C13 123.1(5) . . . yes
C14 C13 C12 119.3(5) . . . no
C13 C12 C11 121.2(5) . . . no
C12 C11 C15 116.0(4) . . . no
C12 C11 C10 125.9(5) . . . no
C15 C11 C10 118.1(5) . . . no
C11 C15 C16 120.8(4) . . . no
N2 C15 C16 117.1(4) . . . yes
N2 C15 C11 122.0(4) . . . yes
N1 C16 C8 123.0(4) . . . yes
C15 C16 C8 119.8(4) . . . no
N1 C16 C15 117.3(4) . . . yes
N1 C5 C6 119.1(5) . . . yes
C5 C6 C7 118.8(5) . . . no
C6 C7 C8 122.2(5) . . . no
C16 C8 C7 116.9(5) . . . no
C16 C8 C9 117.3(5) . . . no
C7 C8 C9 125.8(5) . . . no
C8 C9 C10 121.4(5) . . . no
C11 C10 C9 122.6(6) . . . no
N2 C14 H141 117.64 . . . no
C13 C14 H141 119.26 . . . no
C12 C13 H131 120.14 . . . no
C14 C13 H131 120.58 . . . no
C11 C12 H121 119.15 . . . no
C13 C12 H121 119.61 . . . no
C6 C5 H51 120.72 . . . no
N1 C5 H51 120.14 . . . no
C5 C6 H61 119.98 . . . no
C7 C6 H61 121.19 . . . no
C6 C7 H71 117.83 . . . no
C8 C7 H71 119.97 . . . no
C10 C9 H91 120.17 . . . no
C8 C9 H91 118.39 . . . no
C11 C10 H101 119.41 . . . no
C9 C10 H101 117.98 . . . no
S6 C22 C21 116.0(4) . . . yes
S6 C22 C5 116.7(3) . . . yes
C21 C22 C5 127.3(4) . . . no
S5 C21 C22 116.7(4) . . . yes
S5 C21 C25 116.0(3) . . . yes
C22 C21 C25 127.3(5) . . . no
S6 C20 S5 114.8(3) . . . yes
S6 C20 C19 123.1(4) . . . yes
S5 C20 C19 122.1(3) . . . yes
S7 C19 S8 114.4(3) . . . yes
S7 C19 C20 123.6(4) . . . yes
S8 C19 C20 122.1(3) . . . yes
S7 C18 C17 116.0(4) . . . yes
S7 C18 C24 116.8(3) . . . yes
C17 C18 C24 127.1(4) . . . no
S8 C17 C18 117.0(4) . . . yes
S8 C17 C23 116.8(4) . . . yes
C18 C17 C23 126.2(5) . . . no
C17 C23 H231 110.47 . . . no
C17 C23 H232 110.01 . . . no
C17 C23 H233 110.04 . . . no
H231 C23 H232 108.68 . . . no
H231 C23 H233 109.08 . . . no
H232 C23 H233 108.52 . . . no
C18 C24 H241 110.80 . . . no
C18 C24 H242 110.21 . . . no
C18 C24 H243 110.60 . . . no
H241 C24 H242 108.10 . . . no
H241 C24 H243 108.90 . . . no
H242 C24 H243 108.16 . . . no
C21 C25 H251 109.64 . . . no
C21 C25 H252 110.87 . . . no
C21 C25 H253 110.10 . . . no
H251 C25 H252 108.60 . . . no
H251 C25 H253 108.19 . . . no
H252 C25 H253 109.39 . . . no
C22 C26 H261 110.81 . . . no
C22 C26 H262 111.01 . . . no
C22 C26 H263 110.63 . . . no
H261 C26 H262 108.30 . . . no
H261 C26 H263 107.88 . . . no
H262 C26 H263 108.10 . . . no
Cl2 C27 Cl1 113.0(4) . . . yes
Cl2 C27 H271 109.28 . . . no
Cl2 C27 H272 109.24 . . . no
Cl1 C27 H271 109.37 . . . no
Cl1 C27 H272 109.23 . . . no
H271 C27 H272 106.45 . . . no

loop_
_geom_bond_atom_site_label_1
_geom_bond_atom_site_label_2
_geom_bond_distance
_geom_bond_site_symmetry_1
_geom_bond_site_symmetry_2
_geom_bond_publ_flag
Cr1 N4 1.975(4) . . yes
Cr1 N6 1.989(4) . . yes
Cr1 N3 1.962(3) . . yes
Cr1 N5 1.987(4) . . yes
Cr1 N2 2.073(3) . . yes
Cr1 N1 2.067(4) . . yes
Cl2 C27 1.744(7) . . yes
Cl1 C27 1.758(6) . . yes
S1 C1 1.618(4) . . yes
S4 C4 1.612(5) . . yes
S2 C2 1.616(5) . . yes
S3 C3 1.621(4) . . yes
S6 C20 1.715(5) . . yes
S6 C22 1.744(5) . . yes
S5 C21 1.736(5) . . yes
S5 C20 1.714(5) . . yes
S7 C19 1.714(5) . . yes
S7 C18 1.745(5) . . yes
S8 C17 1.737(5) . . yes
S8 C19 1.726(5) . . yes
N4 C1 1.153(5) . . yes
N6 C4 1.155(6) . . yes
N3 C2 1.152(6) . . yes
N5 C3 1.160(5) . . yes
N2 C15 1.344(6) . . yes
N2 C14 1.329(6) . . yes
N1 C5 1.323(6) . . yes
N1 C16 1.376(6) . . yes
C14 C13 1.387(7) . . no
C13 C12 1.331(8) . . no
C12 C11 1.403(7) . . no
C11 C10 1.392(7) . . no
C11 C15 1.435(7) . . no
C15 C16 1.415(6) . . no
C16 C8 1.408(7) . . no
C5 C6 1.457(8) . . no
C6 C7 1.379(9) . . no
C7 C8 1.347(8) . . no
C8 C9 1.474(8) . . no
C9 C10 1.330(8) . . no
C14 H141 1.0211 . . no
C13 H131 1.0210 . . no
C12 H121 1.0121 . . no
C5 H51 1.0408 . . no
C6 H61 1.0209 . . no
C7 H71 1.0187 . . no
C9 H91 1.0145 . . no
C10 H101 1.0265 . . no
C22 C21 1.344(7) . . no
C22 C26 1.492(7) . . no
C21 C25 1.502(7) . . no
C20 C19 1.390(6) . . no
C18 C24 1.500(8) . . no
C18 C17 1.336(7) . . no
C17 C23 1.507(7) . . no
C23 H232 1.0085 . . no
C23 H231 1.0005 . . no
C23 H233 1.0040 . . no
C24 H242 1.0135 . . no
C24 H241 1.0044 . . no
C24 H243 1.0033 . . no
C25 H252 0.9971 . . no
C25 H253 1.0032 . . no
C25 H251 1.0135 . . no
C26 H263 1.0121 . . no
C26 H261 1.0076 . . no
C26 H262 1.0055 . . no
C27 H271 1.0168 . . no
C27 H272 1.0215 . . no

loop_
_geom_contact_atom_site_label_1
_geom_contact_atom_site_label_2
_geom_contact_distance
_geom_contact_site_symmetry_1
_geom_contact_site_symmetry_2
_geom_contact_publ_flag
Cl2 C3 3.610(4) . 2_746 no
Cl1 S4 3.624(2) . 1_545 no
Cl2 H101 2.8356 . 1_645 no
Cl2 H233 3.1447 . 1_645 no
Cl1 H91 2.9586 . 1_645 no
S1 C5 3.602(5) . 1_655 no
S1 C6 3.663(7) . 1_655 no
S1 S3 3.6266(17) . 1_655 no
S1 C3 3.500(4) . 1_655 no
S1 C12 3.668(5) . 2_756 no
S4 Cl1 3.624(2) . 1_565 no
S4 S5 3.5939(18) . 2_665 no
S4 S2 3.770(2) . 2_755 no
S4 S7 3.5748(19) . 1_655 no
S2 S4 3.770(2) . 2_755 no
S2 C4 3.398(4) . 2_755 no
S3 S1 3.6266(17) . 1_455 no
S3 C27 3.561(7) . . no
S6 C5 3.482(5) . . no
S6 C6 3.603(7) . . no
S6 C19 3.621(4) . 2_665 no
S6 C4 3.448(4) . . no
S6 S8 3.2424(17) . . no
S6 S7 3.4106(17) . 2_665 no
S5 S8 3.4488(17) . 2_665 no
S5 S7 3.2486(17) . . no
S5 S4 3.5939(18) . 2_665 no
S5 C19 3.663(5) . 2_665 no
S7 S4 3.5748(19) . 1_455 no
S7 C22 3.633(5) . 2_665 no
S7 S5 3.2486(17) . . no
S7 S6 3.4106(17) . 2_665 no
S8 C8 3.635(6) . . no
S8 S5 3.4488(17) . 2_665 no
S8 C9 3.644(6) . . no
S8 C21 3.622(5) . 2_665 no
S8 S6 3.2424(17) . . no
S1 H271 2.8549 . 2_746 no
S1 H232 3.0825 . 1_645 no
S1 H261 3.0545 . 2_755 no
S1 H121 2.9416 . 2_756 no
S1 H252 3.1095 . 2_755 no
S1 H131 3.0323 . 2_756 no
S4 H71 2.8439 . 1_655 no
S2 H262 2.9403 . 2_755 no
S2 H61 2.7960 . 2_655 no
S3 H272 2.5780 . . no
S3 H232 3.1999 . 1_545 no
S3 H121 2.9526 . 2_656 no
S3 H101 3.1451 . 2_656 no
N4 H141 2.5789 . . no
N3 H51 2.6176 . . no
N3 H253 2.8838 . 2_655 no
C1 C6 3.506(7) . 1_655 no
C1 C7 3.561(7) . 1_655 no
C4 C7 3.590(7) . 1_655 no
C4 S6 3.448(4) . . no
C4 S2 3.398(4) . 2_755 no
C2 C25 3.539(7) . 2_655 no
C3 S1 3.500(4) . 1_455 no
C3 C25 3.522(6) . 2_655 no
C3 Cl2 3.610(4) . 2_746 no
C14 C10 3.480(8) . 2_656 no
C13 C10 3.497(9) . 2_656 no
C12 C11 3.527(7) . 2_656 no
C12 S1 3.668(5) . 2_756 no
C12 C15 3.480(7) . 2_656 no
C11 C12 3.527(7) . 2_656 no
C15 C12 3.480(7) . 2_656 no
C5 S6 3.482(5) . . no
C5 S1 3.602(5) . 1_455 no
C6 S1 3.663(7) . 1_455 no
C6 C1 3.506(7) . 1_455 no
C6 S6 3.603(7) . . no
C7 C4 3.590(7) . 1_455 no
C7 C1 3.561(7) . 1_455 no
C8 S37 3.635(6) . . no
C9 S8 3.644(6) . . no
C10 C14 3.480(8) . 2_656 no
C10 C13 3.497(9) . 2_656 no
C22 S7 3.633(5) . 2_665 no
C21 S8 3.622(5) . 2_665 no
C20 C20 3.362(6) . 2_665 no
C20 C19 3.396(6) . 2_665 no
C19 C20 3.396(6) . 2_665 no
C19 S5 3.663(5) . 2_665 no
C19 S6 3.621(4) . 2_665 no
C25 C3 3.522(6) . 2_655 no
C25 C2 3.539(7) . 2_655 no
C27 S3 3.561(7) . . no
C1 H141 3.0123 . . no
C4 H71 2.6313 . 1_655 no
C2 H51 3.0141 . . no
C2 H253 2.7663 . 2_655 no
C2 H262 3.0681 . 2_755 no
C2 H242 2.9634 . 1_645 no
C3 H101 2.9532 . 2_656 no
C3 H121 2.7417 . 2_656 no
C17 H252 3.0873 . 2_665 no
C23 H252 2.9278 . 2_665 no
C23 H241 2.7281 . . no
C25 H261 2.7619 . . no
H141 C1 3.0123 . . no
H141 N4 2.5789 . . no
H131 S1 3.0323 . 2_756 no
H121 H101 2.5691 . . no
H121 S3 2.9526 . 2_656 no
H121 C3 2.7417 . 2_656 no
H121 S1 2.9416 . 2_756 no
H51 N3 2.6176 . . no
H51 C2 3.0141 . . no
H61 S2 2.7960 . 2_655 no
H71 C4 2.6313 . 1_455 no
H71 S4 2.8439 . 1_455 no
H71 H91 2.5871 . . no
H91 H71 2.5871 . . no
H91 Cl1 2.9586 . 1_465 no
H101 C3 2.9532 . 2_656 no
H101 S3 3.1451 . 2_656 no
H101 Cl2 2.8356 . 1_465 no
H101 H121 2.5691 . . no
H232 S3 3.1999 . 1_565 no
H232 S1 3.0825 . 1_465 no
H232 H241 2.5692 . . no
H232 H252 2.2919 . 2_665 no
H233 Cl2 3.1447 . 1_465 no
H233 H241 2.5635 . . no
H241 H233 2.5635 . . no
H241 C23 2.7281 . . no
H241 H232 2.5692 . . no
H242 H262 2.2927 . 2_665 no
H242 C2 2.9634 . 1_465 no
H243 H251 2.5438 . 2_565 no
H251 H243 2.5438 . 2_565 no
H252 C23 2.9278 . 2_665 no
H252 H232 2.2919 . 2_665 no
H252 S1 3.1095 . 2_755 no
H252 C17 3.0873 . 2_665 no
H253 N3 2.8838 . 2_655 no
H253 C2 2.7663 . 2_655 no
H261 C25 2.7619 . . no
H261 S1 3.0545 . 2_755 no
H262 H242 2.2927 . 2_665 no
H262 S2 2.9403 . 2_755 no
H262 C2 3.0681 . 2_755 no
H271 S1 2.8549 . 2_746 no
H272 S3 2.5780 . . no

loop_
_geom_hbond_atom_site_label_D
_geom_hbond_atom_site_label_H
_geom_hbond_atom_site_label_A
_geom_hbond_distance_DH
_geom_hbond_distance_HA
_geom_hbond_distance_DA
_geom_hbond_angle_DHA
_geom_hbond_site_symmetry_A
_geom_hbond_publ_flag
C14 H141 N4 1.0211 2.5789 3.134(6) 113.83 . yes
C5 H51 N3 1.0408 2.6176 3.135(7) 110.37 . yes
C6 H61 S2 1.0209 2.7960 3.759(6) 157.43 2_655 yes
C7 H71 S4 1.0187 2.8439 3.784(6) 153.65 1_455 yes
C27 H271 S1 1.0168 2.8549 3.714(6) 142.58 2_746 yes
C27 H272 S3 1.0215 2.5780 3.561(7) 161.45 . yes

loop_
_geom_torsion_atom_site_label_1
_geom_torsion_atom_site_label_2
_geom_torsion_atom_site_label_3
_geom_torsion_atom_site_label_4
_geom_torsion
_geom_torsion_site_symmetry_1
_geom_torsion_site_symmetry_2
_geom_torsion_site_symmetry_3
_geom_torsion_site_symmetry_4
_geom_torsion_publ_flag
N4 Cr1 N2 C14 -0.1(4) . . . . no
N4 Cr1 N2 C15 174.9(3) . . . . no
N6 Cr1 N2 C14 -91.3(4) . . . . no
N6 Cr1 N2 C15 83.7(3) . . . . no
N5 Cr1 N2 C14 90.8(4) . . . . no
N5 Cr1 N2 C15 -94.2(3) . . . . no
N1 Cr1 N2 C14 179.9(5) . . . . no
N1 Cr1 N2 C15 -5.2(3) . . . . no
N6 Cr1 N1 C16 -81.8(3) . . . . no
N6 Cr1 N1 C5 96.7(4) . . . . no
N3 Cr1 N1 C16 -175.3(3) . . . . no
N3 Cr1 N1 C5 3.2(4) . . . . no
N5 Cr1 N1 C16 93.4(3) . . . . no
N5 Cr1 N1 C5 -88.2(4) . . . . no
N2 Cr1 N1 C16 4.1(3) . . . . no
N2 Cr1 N1 C5 -177.5(4) . . . . no
C22 S6 C20 C19 174.8(4) . . . . no
C20 S6 C22 C21 3.1(4) . . . . no
C20 S6 C22 C26 -178.3(4) . . . . no
C22 S6 C20 S5 -2.6(3) . . . . no
C21 S5 C20 S6 1.6(3) . . . . no
C21 S5 C20 C19 -175.9(4) . . . . no
C20 S5 C21 C22 0.6(4) . . . . no
C20 S5 C21 C25 -178.7(4) . . . . no
C18 S7 C19 C20 176.8(4) . . . . no
C19 S7 C18 C17 1.6(4) . . . . no
C18 S7 C19 S8 -3.4(3) . . . . no
C19 S7 C18 C24 -176.3(4) . . . . no
C19 S8 C17 C23 177.2(4) . . . . no
C17 S8 C19 S7 3.6(3) . . . . no
C17 S8 C19 C20 -176.5(4) . . . . no
C19 S8 C17 C18 -2.6(5) . . . . no
Cr1 N2 C14 C13 174.9(4) . . . . no
C14 N2 C15 C11 0.3(7) . . . . no
Cr1 N2 C15 C16 5.4(5) . . . . no
Cr1 N2 C15 C11 -175.2(3) . . . . no
C15 N2 C14 C13 0.2(7) . . . . no
C14 N2 C15 C16 -179.1(4) . . . . no
C5 N1 C16 C15 178.9(4) . . . . no
Cr1 N1 C16 C15 -2.6(5) . . . . no
C16 N1 C5 C6 1.8(7) . . . . no
Cr1 N1 C5 C6 -176.5(4) . . . . no
Cr1 N1 C16 C8 175.9(4) . . . . no
C5 N1 C16 C8 -2.7(7) . . . . no
N2 C14 C13 C12 -0.1(8) . . . . no
C14 C13 C12 C11 -0.4(8) . . . . no
C13 C12 C11 C15 0.8(7) . . . . no
C13 C12 C11 C10 179.1(6) . . . . no
C12 C11 C15 N2 -0.8(7) . . . . no
C15 C11 C10 C9 -0.8(9) . . . . no
C12 C11 C10 C9 -179.0(6) . . . . no
C10 C11 C15 N2 -179.2(5) . . . . no
C10 C11 C15 C16 0.1(7) . . . . no
C12 C11 C15 C16 178.6(4) . . . . no
C11 C15 C16 N1 178.7(4) . . . . no
N2 C15 C16 C8 179.6(4) . . . . no
N2 C15 C16 N1 -1.9(6) . . . . no
C11 C15 C16 C8 0.2(7) . . . . no
C15 C16 C8 C7 179.9(5) . . . . no
C15 C16 C8 C9 0.0(7) . . . . no
N1 C16 C8 C9 -178.4(4) . . . . no
N1 C16 C8 C7 1.5(8) . . . . no
N1 C5 C6 C7 0.0(8) . . . . no
C5 C6 C7 C8 -1.2(9) . . . . no
C6 C7 C8 C16 0.4(9) . . . . no
C6 C7 C8 C9 -179.7(6) . . . . no
C16 C8 C9 C10 -0.7(8) . . . . no
C7 C8 C9 C10 179.5(6) . . . . no
C8 C9 C10 C11 1.0(9) . . . . no
S6 C22 C21 C25 176.6(4) . . . . no
S6 C22 C21 S5 -2.5(5) . . . . no
C26 C22 C21 C25 -1.8(8) . . . . no
C26 C22 C21 S5 179.1(4) . . . . no
S5 C20 C19 S8 177.9(3) . . . . no
S5 C20 C19 S7 -2.3(6) . . . . no
S6 C20 C19 S8 0.7(6) . . . . no
S6 C20 C19 S7 -179.5(3) . . . . no
S7 C18 C17 S8 0.7(6) . . . . no
C24 C18 C17 C23 -1.5(9) . . . . no
S7 C18 C17 C23 -179.1(4) . . . . no
C24 C18 C17 S8 178.3(4) . . . . no
